data_8104105
loop_
_publ_author_name
'Keller, E.'
'Kraemer, V.'
'Schmidt, M.'
'Oppermann, H.'

_publ_section_title
;
 The crystal structure of Bi4 O5 I2 and its relation to the structure of
 Bi4 O5 Br2
;
_journal_name_full 'Zeitschrift fuer Kristallographie (149,1979-)'
_journal_page_first 256
_journal_page_last 264
_journal_volume 217
_journal_year 2002
_chemical_formula_sum 'Bi4 Br2 O5'
_chemical_name_systematic 'Bi4 O5 Br2'
_space_group_IT_number 4
_symmetry_space_group_name_Hall 'P 2yb'
_symmetry_space_group_name_H-M 'P 1 21 1'
_cell_angle_alpha 90
_cell_angle_beta 97.657
_cell_angle_gamma 90
_cell_formula_units_Z 4
_cell_length_a 14.506
_cell_length_b 5.6137
_cell_length_c 10.83
_cell_volume 874.049
_citation_journal_id_ASTM ZEKRDZ
_cod_data_source_file Keller_ZEKRDZ_2002_708.cif
_cod_data_source_block Bi4Br2O5
_cod_original_cell_volume 874.0485
_cod_database_code 8104105

loop_
_symmetry_equiv_pos_as_xyz
x,y,z
-x,y+1/2,-z

loop_
_atom_site_label
_atom_site_type_symbol
_atom_site_fract_x
_atom_site_fract_y
_atom_site_fract_z
_atom_site_occupancy
_atom_site_U_iso_or_equiv
Bi3 Bi+3 0.62731 0.2493 0.28008 1 0.0
Bi8 Bi+3 0.84953 0.7621 0.79272 1 0.0
Br2 Br-1 0.2248 0.7607 0.0487 1 0.0
Bi6 Bi+3 1.11529 0.7272 0.73507 1 0.0
O4 O-2 0.422 0.492 -0.083 1 0.0
O1 O-2 0.257 0.008 -0.24 1 0.0
O7 O-2 0.7106 0.312 0.459 1 0.0
O9 O-2 0.806 0.515 0.667 1 0.0
O10 O-2 0.9613 0.8 0.694 1 0.0
Br4 Br-1 0.5537 0.7819 0.3905 1 0.0
Br3 Br-1 0.3824 0.2617 0.2175 1 0.0
O8 O-2 0.8042 0.017 0.656 1 0.0
Bi4 Bi+3 0.78092 0.6965 0.43573 1 0.0
Bi1 Bi+3 0.29314 0.257 -0.09251 1 0.0
O6 O-2 0.9078 0.487 0.415 1 0.0
O3 O-2 0.42 0.022 -0.079 1 0.0
Br1 Br-1 0.0533 0.2804 -0.1241 1 0.0
O5 O-2 0.904 -0.015 0.434 1 0.0
Bi7 Bi+3 0.69549 0.2673 0.64957 1 0.0
O2 O-2 0.267 0.497 -0.257 1 0.0
Bi5 Bi+3 0.95291 0.1674 0.59762 1 0.0
Bi2 Bi+3 0.45633 0.7614 0.0789 1 0.0
